data_7718864
loop_
_publ_author_name
'Price, Jeffrey S.'
'Emslie, David J. H.'

_publ_section_title
;
 Manganese germylene complexes: reactivity with dihydrogen, isonitriles,
 and dinitrogen.
;
_journal_issue 25
_journal_name_full 'Dalton transactions (Cambridge, England : 2003)'
_journal_page_first 9949
_journal_page_last 9968
_journal_paper_doi 10.1039/d5dt01025j
_journal_volume 54
_journal_year 2025
_chemical_formula_moiety 'C29 H52 Ge Mn N P4'
_chemical_formula_sum 'C29 H52 Ge Mn N P4'
_chemical_formula_weight 666.12
_space_group_crystal_system monoclinic
_space_group_IT_number 14
_space_group_name_Hall '-P 2yn'
_space_group_name_H-M_alt 'P 1 21/n 1'
_atom_sites_solution_hydrogens mixed
_atom_sites_solution_primary dual
_audit_creation_date 2024-08-11
_audit_creation_method
;
Olex2 1.5
(compiled 2024.02.16 svn.r378c4104 for OlexSys, GUI svn.r6928)
;
_audit_update_record
;
2025-05-01 deposited with the CCDC.	2025-06-03 downloaded from the CCDC.
;
_cell_angle_alpha 90
_cell_angle_beta 90.97(3)
_cell_angle_gamma 90
_cell_formula_units_Z 4
_cell_length_a 9.459(4)
_cell_length_b 20.844(10)
_cell_length_c 16.251(10)
_cell_measurement_reflns_used 627
_cell_measurement_temperature 100
_cell_measurement_theta_max 16.05
_cell_measurement_theta_min 2.51
_cell_volume 3204(3)
_computing_cell_refinement 'SAINT V8.40B (?, 2016)'
_computing_data_reduction 'SAINT V8.40B (?, 2016)'
_computing_molecular_graphics 'Olex2 1.5 (Dolomanov et al., 2009)'
_computing_publication_material 'Olex2 1.5 (Dolomanov et al., 2009)'
_computing_structure_refinement 'SHELXL 2018/3 (Sheldrick, 2015)'
_computing_structure_solution 'SHELXT 2018/2 (Sheldrick, 2018)'
_diffrn_ambient_temperature 100.00
_diffrn_measured_fraction_theta_full 1.000
_diffrn_measured_fraction_theta_max 0.999
_diffrn_measurement_details
;
408 frames, detector distance = 120.0 mm
;
_diffrn_measurement_device '2-circle goniometer'
_diffrn_measurement_device_type 'STOE IPDS II'
_diffrn_measurement_method 'rotation method'
_diffrn_radiation_collimation '0.5 mm diameter, monocapillary'
_diffrn_radiation_monochromator 'plane graphite'
_diffrn_radiation_type MoK\a
_diffrn_radiation_wavelength 0.71073
_diffrn_reflns_av_R_equivalents 0.0841
_diffrn_reflns_av_unetI/netI 0.0811
_diffrn_reflns_Laue_measured_fraction_full 1.000
_diffrn_reflns_Laue_measured_fraction_max 0.999
_diffrn_reflns_limit_h_max 11
_diffrn_reflns_limit_h_min -10
_diffrn_reflns_limit_k_max 26
_diffrn_reflns_limit_k_min -26
_diffrn_reflns_limit_l_max 20
_diffrn_reflns_limit_l_min -20
_diffrn_reflns_number 26664
_diffrn_reflns_point_group_measured_fraction_full 1.000
_diffrn_reflns_point_group_measured_fraction_max 0.999
_diffrn_reflns_theta_full 25.242
_diffrn_reflns_theta_max 26.425
_diffrn_reflns_theta_min 1.589
_diffrn_source_current 40.0
_diffrn_source_power 2.0
_diffrn_source_voltage 50.0
_diffrn_standards_number 0
_exptl_absorpt_coefficient_mu 1.551
_exptl_absorpt_correction_T_max 0.7454
_exptl_absorpt_correction_T_min 0.6714
_exptl_absorpt_correction_type multi-scan
_exptl_absorpt_process_details
;
SADABS-2016/2 (Bruker,2016/2) was used for absorption correction.
wR2(int) was 0.0489 before and 0.0443 after correction.
The Ratio of minimum to maximum transmission is 0.9007.
The \l/2 correction factor is Not present.
;
_exptl_crystal_colour yellow
_exptl_crystal_colour_primary yellow
_exptl_crystal_density_diffrn 1.381
_exptl_crystal_description block
_exptl_crystal_F_000 1400
_exptl_crystal_size_max 0.3
_exptl_crystal_size_mid 0.15
_exptl_crystal_size_min 0.15
_refine_diff_density_max 2.791
_refine_diff_density_min -0.523
_refine_diff_density_rms 0.105
_refine_ls_extinction_method none
_refine_ls_goodness_of_fit_ref 1.022
_refine_ls_hydrogen_treatment mixed
_refine_ls_matrix_type full
_refine_ls_number_parameters 338
_refine_ls_number_reflns 6577
_refine_ls_number_restraints 0
_refine_ls_restrained_S_all 1.022
_refine_ls_R_factor_all 0.0813
_refine_ls_R_factor_gt 0.0521
_refine_ls_shift/su_max 0.000
_refine_ls_shift/su_mean 0.000
_refine_ls_structure_factor_coef Fsqd
_refine_ls_weighting_details 'w=1/[\s^2^(Fo^2^)+(0.0468P)^2^+7.1477P] where P=(Fo^2^+2Fc^2^)/3'
_refine_ls_weighting_scheme calc
_refine_ls_wR_factor_gt 0.1211
_refine_ls_wR_factor_ref 0.1336
_reflns_Friedel_coverage 0.000
_reflns_number_gt 4743
_reflns_number_total 6577
_reflns_threshold_expression 'I > 2\s(I)'
_cod_data_source_file d5dt01025j3.cif
_cod_data_source_block MnGeHPh2_CNnBu_trans
_cod_depositor_comments 'Adding full bibliography for 7718858--7718867.cif.'
_cod_database_code 7718864
_shelx_shelxl_version_number 2018/3
_shelx_space_group_comment
;
The symmetry employed for this shelxl refinement is uniquely defined
by the following loop, which should always be used as a source of
symmetry information in preference to the above space-group names.
They are only intended as comments.
;
_shelx_estimated_absorpt_t_max 0.801
_shelx_estimated_absorpt_t_min 0.653
_olex2_refinement_description
;
1. Fixed Uiso
 At 1.2 times of:
  All C(H) groups, All C(H,H) groups
 At 1.5 times of:
  All C(H,H,H) groups
2.a Secondary CH2 refined with riding coordinates:
 C2(H2A,H2B), C3(H3A,H3B), C4(H4A,H4B), C20(H20A,H20B), C21(H21A,H21B),
 C26(H26A,H26B), C27(H27A,H27B)
2.b Aromatic/amide H refined with riding coordinates:
 C7(H7), C8(H8), C9(H9), C10(H10), C11(H11), C13(H13), C14(H14), C15(H15),
 C16(H16), C17(H17)
2.c Idealised Me refined as rotating group:
 C5(H5A,H5B,H5C), C18(H18A,H18B,H18C), C19(H19A,H19B,H19C), C22(H22A,H22B,
 H22C), C23(H23A,H23B,H23C), C24(H24A,H24B,H24C), C25(H25A,H25B,H25C), C28(H28A,
 H28B,H28C), C29(H29A,H29B,H29C)
;
_olex2_submission_special_instructions 'No special instructions were received'

loop_
_space_group_symop_operation_xyz
'x, y, z'
'-x+1/2, y+1/2, -z+1/2'
'-x, -y, -z'
'x-1/2, -y-1/2, z-1/2'

loop_
_atom_site_label
_atom_site_type_symbol
_atom_site_fract_x
_atom_site_fract_y
_atom_site_fract_z
_atom_site_U_iso_or_equiv
_atom_site_adp_type
_atom_site_occupancy
_atom_site_site_symmetry_order
_atom_site_calc_flag
_atom_site_refinement_flags_posn
_atom_site_refinement_flags_adp
_atom_site_refinement_flags_occupancy
_atom_site_disorder_assembly
_atom_site_disorder_group
Ge1 Ge 0.32122(5) 0.43227(2) 0.24290(3) 0.02163(13) Uani 1 1 d . . . . .
H1 H 0.249(5) 0.420(2) 0.142(3) 0.037(14) Uiso 1 1 d . . . . .
Mn1 Mn 0.39596(6) 0.32535(3) 0.30280(4) 0.01596(15) Uani 1 1 d . . . . .
P1 P 0.21574(11) 0.31245(5) 0.38964(7) 0.0211(2) Uani 1 1 d . . . . .
P2 P 0.51378(12) 0.36771(5) 0.40983(7) 0.0227(3) Uani 1 1 d . . . . .
P3 P 0.57950(11) 0.32537(5) 0.21878(7) 0.0214(2) Uani 1 1 d . . . . .
P4 P 0.28361(12) 0.28012(6) 0.19553(7) 0.0238(3) Uani 1 1 d . . . . .
N1 N 0.4828(4) 0.19809(18) 0.3719(2) 0.0315(9) Uani 1 1 d . . . . .
C1 C 0.4481(4) 0.2473(2) 0.3404(3) 0.0233(9) Uani 1 1 d . . . . .
C2 C 0.5016(5) 0.1299(2) 0.3592(3) 0.0357(12) Uani 1 1 d . . . . .
H2A H 0.577487 0.122862 0.318999 0.043 Uiso 1 1 calc R U . . .
H2B H 0.413140 0.111396 0.336138 0.043 Uiso 1 1 calc R U . . .
C3 C 0.5401(5) 0.0959(2) 0.4396(3) 0.0364(12) Uani 1 1 d . . . . .
H3A H 0.563124 0.050626 0.427253 0.044 Uiso 1 1 calc R U . . .
H3B H 0.626372 0.116083 0.463353 0.044 Uiso 1 1 calc R U . . .
C4 C 0.4263(5) 0.0972(2) 0.5033(3) 0.0373(12) Uani 1 1 d . . . . .
H4A H 0.403413 0.142397 0.516251 0.045 Uiso 1 1 calc R U . . .
H4B H 0.462918 0.076823 0.554408 0.045 Uiso 1 1 calc R U . . .
C5 C 0.2911(6) 0.0628(3) 0.4757(4) 0.0460(14) Uani 1 1 d . . . . .
H5A H 0.248068 0.085727 0.428939 0.069 Uiso 1 1 calc R U . . .
H5B H 0.224602 0.061698 0.521236 0.069 Uiso 1 1 calc R U . . .
H5C H 0.313864 0.018830 0.459060 0.069 Uiso 1 1 calc R U . . .
C6 C 0.1673(4) 0.48338(19) 0.2954(3) 0.0229(9) Uani 1 1 d . . . . .
C7 C 0.0351(5) 0.4894(2) 0.2569(3) 0.0281(10) Uani 1 1 d . . . . .
H7 H 0.020239 0.471478 0.203681 0.034 Uiso 1 1 calc R U . . .
C8 C -0.0760(5) 0.5212(2) 0.2952(4) 0.0374(13) Uani 1 1 d . . . . .
H8 H -0.165815 0.523685 0.268261 0.045 Uiso 1 1 calc R U . . .
C9 C -0.0568(5) 0.5490(2) 0.3717(4) 0.0398(13) Uani 1 1 d . . . . .
H9 H -0.132400 0.570821 0.397388 0.048 Uiso 1 1 calc R U . . .
C10 C 0.0755(5) 0.5447(2) 0.4105(3) 0.0386(12) Uani 1 1 d . . . . .
H10 H 0.090950 0.563699 0.462968 0.046 Uiso 1 1 calc R U . . .
C11 C 0.1849(5) 0.5122(2) 0.3718(3) 0.0286(10) Uani 1 1 d . . . . .
H11 H 0.274677 0.509723 0.398802 0.034 Uiso 1 1 calc R U . . .
C12 C 0.4473(4) 0.5063(2) 0.2113(3) 0.0237(9) Uani 1 1 d . . . . .
C13 C 0.4838(5) 0.5565(2) 0.2630(3) 0.0286(10) Uani 1 1 d . . . . .
H13 H 0.451119 0.555768 0.317944 0.034 Uiso 1 1 calc R U . . .
C14 C 0.5664(5) 0.6081(2) 0.2380(3) 0.0339(11) Uani 1 1 d . . . . .
H14 H 0.588322 0.641657 0.275651 0.041 Uiso 1 1 calc R U . . .
C15 C 0.6161(5) 0.6106(2) 0.1591(3) 0.0340(11) Uani 1 1 d . . . . .
H15 H 0.672859 0.645619 0.142124 0.041 Uiso 1 1 calc R U . . .
C16 C 0.5829(5) 0.5620(2) 0.1051(3) 0.0368(12) Uani 1 1 d . . . . .
H16 H 0.616487 0.563361 0.050381 0.044 Uiso 1 1 calc R U . . .
C17 C 0.4996(5) 0.5105(2) 0.1309(3) 0.0336(11) Uani 1 1 d . . . . .
H17 H 0.477529 0.477304 0.092746 0.040 Uiso 1 1 calc R U . . .
C18 C 0.1289(5) 0.2337(2) 0.3935(3) 0.0342(11) Uani 1 1 d . . . . .
H18A H 0.068737 0.228081 0.344307 0.051 Uiso 1 1 calc R U . . .
H18B H 0.070837 0.231153 0.442720 0.051 Uiso 1 1 calc R U . . .
H18C H 0.200863 0.199887 0.395385 0.051 Uiso 1 1 calc R U . . .
C19 C 0.0563(5) 0.3608(2) 0.3999(3) 0.0372(12) Uani 1 1 d . . . . .
H19A H 0.082624 0.404757 0.415239 0.056 Uiso 1 1 calc R U . . .
H19B H -0.003193 0.342353 0.442618 0.056 Uiso 1 1 calc R U . . .
H19C H 0.003935 0.361359 0.347365 0.056 Uiso 1 1 calc R U . . .
C20 C 0.2916(5) 0.3163(2) 0.4960(3) 0.0334(11) Uani 1 1 d . . . . .
H20A H 0.215135 0.323349 0.535861 0.040 Uiso 1 1 calc R U . . .
H20B H 0.339113 0.275275 0.509806 0.040 Uiso 1 1 calc R U . . .
C21 C 0.3973(5) 0.3710(2) 0.5011(3) 0.0329(11) Uani 1 1 d . . . . .
H21A H 0.455005 0.367196 0.552265 0.040 Uiso 1 1 calc R U . . .
H21B H 0.346626 0.412531 0.502283 0.040 Uiso 1 1 calc R U . . .
C22 C 0.6647(5) 0.3217(2) 0.4505(3) 0.0344(11) Uani 1 1 d . . . . .
H22A H 0.634012 0.278079 0.463830 0.052 Uiso 1 1 calc R U . . .
H22B H 0.702118 0.342585 0.500291 0.052 Uiso 1 1 calc R U . . .
H22C H 0.738650 0.319856 0.409021 0.052 Uiso 1 1 calc R U . . .
C23 C 0.5911(5) 0.4479(2) 0.4158(3) 0.0322(11) Uani 1 1 d . . . . .
H23A H 0.661346 0.452811 0.372629 0.048 Uiso 1 1 calc R U . . .
H23B H 0.636881 0.453812 0.469823 0.048 Uiso 1 1 calc R U . . .
H23C H 0.516502 0.480091 0.408190 0.048 Uiso 1 1 calc R U . . .
C24 C 0.7210(5) 0.3848(2) 0.2180(3) 0.0285(10) Uani 1 1 d . . . . .
H24A H 0.679988 0.427913 0.215869 0.043 Uiso 1 1 calc R U . . .
H24B H 0.779636 0.377979 0.169601 0.043 Uiso 1 1 calc R U . . .
H24C H 0.779420 0.380301 0.268032 0.043 Uiso 1 1 calc R U . . .
C25 C 0.6884(5) 0.2523(2) 0.2184(3) 0.0331(11) Uani 1 1 d . . . . .
H25A H 0.736346 0.247412 0.271995 0.050 Uiso 1 1 calc R U . . .
H25B H 0.758999 0.255511 0.175181 0.050 Uiso 1 1 calc R U . . .
H25C H 0.627841 0.214895 0.207911 0.050 Uiso 1 1 calc R U . . .
C26 C 0.5186(5) 0.3280(3) 0.1104(3) 0.0359(12) Uani 1 1 d . . . . .
H26A H 0.508568 0.373357 0.092981 0.043 Uiso 1 1 calc R U . . .
H26B H 0.590639 0.307748 0.075396 0.043 Uiso 1 1 calc R U . . .
C27 C 0.3783(5) 0.2939(3) 0.0973(3) 0.0399(13) Uani 1 1 d . . . . .
H27A H 0.395306 0.252109 0.070358 0.048 Uiso 1 1 calc R U . . .
H27B H 0.317570 0.319876 0.059957 0.048 Uiso 1 1 calc R U . . .
C28 C 0.0997(5) 0.2974(2) 0.1665(3) 0.0323(11) Uani 1 1 d . . . . .
H28A H 0.036999 0.280992 0.209024 0.048 Uiso 1 1 calc R U . . .
H28B H 0.076762 0.276649 0.113857 0.048 Uiso 1 1 calc R U . . .
H28C H 0.086902 0.343897 0.161102 0.048 Uiso 1 1 calc R U . . .
C29 C 0.2757(6) 0.1920(2) 0.1935(3) 0.0377(12) Uani 1 1 d . . . . .
H29A H 0.371869 0.174555 0.192068 0.057 Uiso 1 1 calc R U . . .
H29B H 0.222558 0.177927 0.144457 0.057 Uiso 1 1 calc R U . . .
H29C H 0.228508 0.176497 0.242916 0.057 Uiso 1 1 calc R U . . .

loop_
_atom_site_aniso_label
_atom_site_aniso_U_11
_atom_site_aniso_U_22
_atom_site_aniso_U_33
_atom_site_aniso_U_23
_atom_site_aniso_U_13
_atom_site_aniso_U_12
Ge1 0.0204(2) 0.0201(2) 0.0244(3) 0.00001(18) 0.00107(17) 0.00024(19)
Mn1 0.0145(3) 0.0171(3) 0.0163(3) -0.0013(2) 0.0012(2) -0.0003(2)
P1 0.0200(5) 0.0208(5) 0.0227(6) 0.0009(4) 0.0052(4) -0.0014(4)
P2 0.0221(6) 0.0270(6) 0.0190(6) -0.0013(4) -0.0002(4) -0.0026(5)
P3 0.0167(5) 0.0262(6) 0.0213(6) -0.0025(4) 0.0037(4) -0.0001(4)
P4 0.0199(6) 0.0295(6) 0.0220(6) -0.0038(5) -0.0009(4) -0.0040(5)
N1 0.037(2) 0.026(2) 0.032(2) 0.0006(17) 0.0031(18) -0.0010(18)
C1 0.019(2) 0.028(2) 0.022(2) -0.0029(18) 0.0001(17) 0.0009(18)
C2 0.038(3) 0.026(2) 0.043(3) 0.000(2) 0.003(2) 0.003(2)
C3 0.037(3) 0.027(3) 0.045(3) 0.002(2) 0.000(2) 0.005(2)
C4 0.039(3) 0.035(3) 0.038(3) 0.000(2) 0.003(2) 0.000(2)
C5 0.044(3) 0.037(3) 0.056(4) -0.002(3) 0.009(3) -0.008(3)
C6 0.022(2) 0.014(2) 0.032(3) 0.0029(17) 0.0020(18) -0.0021(17)
C7 0.024(2) 0.022(2) 0.039(3) 0.0091(19) -0.001(2) -0.0011(18)
C8 0.020(2) 0.028(3) 0.065(4) 0.015(2) 0.006(2) -0.001(2)
C9 0.034(3) 0.019(2) 0.068(4) 0.005(2) 0.026(3) 0.004(2)
C10 0.039(3) 0.028(3) 0.048(3) -0.005(2) 0.017(2) -0.005(2)
C11 0.024(2) 0.026(2) 0.036(3) 0.001(2) 0.007(2) -0.0022(19)
C12 0.016(2) 0.022(2) 0.033(3) 0.0055(18) 0.0017(18) 0.0054(17)
C13 0.030(2) 0.024(2) 0.031(3) 0.0016(19) 0.005(2) 0.0000(19)
C14 0.031(2) 0.026(2) 0.045(3) -0.003(2) 0.003(2) -0.004(2)
C15 0.024(2) 0.026(2) 0.052(3) 0.008(2) 0.004(2) 0.002(2)
C16 0.031(3) 0.044(3) 0.035(3) 0.009(2) 0.007(2) -0.002(2)
C17 0.035(3) 0.033(3) 0.032(3) 0.000(2) 0.003(2) -0.004(2)
C18 0.031(3) 0.030(3) 0.041(3) -0.002(2) 0.012(2) -0.005(2)
C19 0.027(2) 0.034(3) 0.051(3) 0.010(2) 0.018(2) 0.006(2)
C20 0.039(3) 0.037(3) 0.025(3) 0.002(2) 0.009(2) -0.004(2)
C21 0.034(3) 0.043(3) 0.022(3) -0.002(2) 0.002(2) -0.007(2)
C22 0.034(3) 0.041(3) 0.028(3) 0.003(2) -0.011(2) 0.000(2)
C23 0.033(3) 0.032(3) 0.031(3) -0.008(2) -0.003(2) -0.003(2)
C24 0.022(2) 0.033(3) 0.030(3) 0.001(2) 0.0008(19) -0.002(2)
C25 0.027(2) 0.034(3) 0.039(3) -0.002(2) 0.013(2) 0.007(2)
C26 0.027(2) 0.053(3) 0.028(3) -0.001(2) 0.003(2) -0.008(2)
C27 0.037(3) 0.064(4) 0.019(3) -0.008(2) -0.001(2) -0.013(3)
C28 0.024(2) 0.039(3) 0.034(3) -0.003(2) -0.007(2) -0.005(2)
C29 0.045(3) 0.029(3) 0.039(3) -0.010(2) -0.006(2) -0.001(2)

loop_
_atom_type_symbol
_atom_type_description
_atom_type_scat_dispersion_real
_atom_type_scat_dispersion_imag
_atom_type_scat_source
C C 0.0033 0.0016 'International Tables Vol C Tables 4.2.6.8 and 6.1.1.4'
H H 0.0000 0.0000 'International Tables Vol C Tables 4.2.6.8 and 6.1.1.4'
Ge Ge 0.1547 1.8001 'International Tables Vol C Tables 4.2.6.8 and 6.1.1.4'
Mn Mn 0.3368 0.7283 'International Tables Vol C Tables 4.2.6.8 and 6.1.1.4'
N N 0.0061 0.0033 'International Tables Vol C Tables 4.2.6.8 and 6.1.1.4'
P P 0.1023 0.0942 'International Tables Vol C Tables 4.2.6.8 and 6.1.1.4'

loop_
_geom_angle_atom_site_label_1
_geom_angle_atom_site_label_2
_geom_angle_atom_site_label_3
_geom_angle
_geom_angle_site_symmetry_1
_geom_angle_site_symmetry_3
_geom_angle_publ_flag
Mn1 Ge1 H1 109.2(15) . . ?
C6 Ge1 H1 101.4(16) . . ?
C6 Ge1 Mn1 120.32(13) . . ?
C6 Ge1 C12 97.95(17) . . ?
C12 Ge1 H1 95.3(16) . . ?
C12 Ge1 Mn1 127.46(12) . . ?
P1 Mn1 Ge1 97.88(4) . . ?
P2 Mn1 Ge1 94.82(5) . . ?
P2 Mn1 P1 86.10(6) . . ?
P2 Mn1 P4 177.97(5) . . ?
P3 Mn1 Ge1 88.83(4) . . ?
P3 Mn1 P1 172.99(5) . . ?
P3 Mn1 P2 95.37(6) . . ?
P3 Mn1 P4 83.52(6) . . ?
P4 Mn1 Ge1 86.87(5) . . ?
P4 Mn1 P1 94.79(6) . . ?
C1 Mn1 Ge1 177.06(14) . . ?
C1 Mn1 P1 83.43(14) . . ?
C1 Mn1 P2 87.88(14) . . ?
C1 Mn1 P3 89.77(14) . . ?
C1 Mn1 P4 90.41(14) . . ?
C18 P1 Mn1 118.19(16) . . ?
C18 P1 C20 99.9(2) . . ?
C19 P1 Mn1 128.92(17) . . ?
C19 P1 C18 96.9(2) . . ?
C19 P1 C20 101.4(2) . . ?
C20 P1 Mn1 107.06(16) . . ?
C21 P2 Mn1 109.91(16) . . ?
C22 P2 Mn1 116.70(17) . . ?
C22 P2 C21 101.5(2) . . ?
C23 P2 Mn1 126.70(17) . . ?
C23 P2 C21 99.5(2) . . ?
C23 P2 C22 98.7(2) . . ?
C24 P3 Mn1 125.77(16) . . ?
C24 P3 C25 98.7(2) . . ?
C24 P3 C26 101.0(2) . . ?
C25 P3 Mn1 116.37(17) . . ?
C25 P3 C26 100.8(2) . . ?
C26 P3 Mn1 110.56(16) . . ?
C27 P4 Mn1 111.91(16) . . ?
C28 P4 Mn1 123.72(17) . . ?
C28 P4 C27 102.6(2) . . ?
C28 P4 C29 98.9(2) . . ?
C29 P4 Mn1 117.00(17) . . ?
C29 P4 C27 99.1(3) . . ?
C1 N1 C2 145.0(5) . . ?
N1 C1 Mn1 174.2(4) . . ?
N1 C2 H2A 109.4 . . ?
N1 C2 H2B 109.4 . . ?
N1 C2 C3 111.3(4) . . ?
H2A C2 H2B 108.0 . . ?
C3 C2 H2A 109.4 . . ?
C3 C2 H2B 109.4 . . ?
C2 C3 H3A 108.6 . . ?
C2 C3 H3B 108.6 . . ?
H3A C3 H3B 107.6 . . ?
C4 C3 C2 114.6(4) . . ?
C4 C3 H3A 108.6 . . ?
C4 C3 H3B 108.6 . . ?
C3 C4 H4A 108.9 . . ?
C3 C4 H4B 108.9 . . ?
C3 C4 C5 113.2(5) . . ?
H4A C4 H4B 107.7 . . ?
C5 C4 H4A 108.9 . . ?
C5 C4 H4B 108.9 . . ?
C4 C5 H5A 109.5 . . ?
C4 C5 H5B 109.5 . . ?
C4 C5 H5C 109.5 . . ?
H5A C5 H5B 109.5 . . ?
H5A C5 H5C 109.5 . . ?
H5B C5 H5C 109.5 . . ?
C7 C6 Ge1 120.6(3) . . ?
C11 C6 Ge1 122.2(3) . . ?
C11 C6 C7 117.1(4) . . ?
C6 C7 H7 119.4 . . ?
C6 C7 C8 121.2(5) . . ?
C8 C7 H7 119.4 . . ?
C7 C8 H8 119.6 . . ?
C9 C8 C7 120.8(5) . . ?
C9 C8 H8 119.6 . . ?
C8 C9 H9 120.6 . . ?
C8 C9 C10 118.9(5) . . ?
C10 C9 H9 120.6 . . ?
C9 C10 H10 120.2 . . ?
C9 C10 C11 119.7(5) . . ?
C11 C10 H10 120.2 . . ?
C6 C11 C10 122.3(5) . . ?
C6 C11 H11 118.9 . . ?
C10 C11 H11 118.9 . . ?
C13 C12 Ge1 124.4(3) . . ?
C13 C12 C17 115.4(4) . . ?
C17 C12 Ge1 120.1(3) . . ?
C12 C13 H13 118.6 . . ?
C12 C13 C14 122.9(5) . . ?
C14 C13 H13 118.6 . . ?
C13 C14 H14 119.9 . . ?
C15 C14 C13 120.2(5) . . ?
C15 C14 H14 119.9 . . ?
C14 C15 H15 120.3 . . ?
C16 C15 C14 119.4(5) . . ?
C16 C15 H15 120.3 . . ?
C15 C16 H16 120.1 . . ?
C15 C16 C17 119.9(5) . . ?
C17 C16 H16 120.1 . . ?
C12 C17 H17 118.9 . . ?
C16 C17 C12 122.3(5) . . ?
C16 C17 H17 118.9 . . ?
P1 C18 H18A 109.5 . . ?
P1 C18 H18B 109.5 . . ?
P1 C18 H18C 109.5 . . ?
H18A C18 H18B 109.5 . . ?
H18A C18 H18C 109.5 . . ?
H18B C18 H18C 109.5 . . ?
P1 C19 H19A 109.5 . . ?
P1 C19 H19B 109.5 . . ?
P1 C19 H19C 109.5 . . ?
H19A C19 H19B 109.5 . . ?
H19A C19 H19C 109.5 . . ?
H19B C19 H19C 109.5 . . ?
P1 C20 H20A 109.9 . . ?
P1 C20 H20B 109.9 . . ?
H20A C20 H20B 108.3 . . ?
C21 C20 P1 109.0(3) . . ?
C21 C20 H20A 109.9 . . ?
C21 C20 H20B 109.9 . . ?
P2 C21 H21A 109.9 . . ?
P2 C21 H21B 109.9 . . ?
C20 C21 P2 109.1(3) . . ?
C20 C21 H21A 109.9 . . ?
C20 C21 H21B 109.9 . . ?
H21A C21 H21B 108.3 . . ?
P2 C22 H22A 109.5 . . ?
P2 C22 H22B 109.5 . . ?
P2 C22 H22C 109.5 . . ?
H22A C22 H22B 109.5 . . ?
H22A C22 H22C 109.5 . . ?
H22B C22 H22C 109.5 . . ?
P2 C23 H23A 109.5 . . ?
P2 C23 H23B 109.5 . . ?
P2 C23 H23C 109.5 . . ?
H23A C23 H23B 109.5 . . ?
H23A C23 H23C 109.5 . . ?
H23B C23 H23C 109.5 . . ?
P3 C24 H24A 109.5 . . ?
P3 C24 H24B 109.5 . . ?
P3 C24 H24C 109.5 . . ?
H24A C24 H24B 109.5 . . ?
H24A C24 H24C 109.5 . . ?
H24B C24 H24C 109.5 . . ?
P3 C25 H25A 109.5 . . ?
P3 C25 H25B 109.5 . . ?
P3 C25 H25C 109.5 . . ?
H25A C25 H25B 109.5 . . ?
H25A C25 H25C 109.5 . . ?
H25B C25 H25C 109.5 . . ?
P3 C26 H26A 109.2 . . ?
P3 C26 H26B 109.2 . . ?
H26A C26 H26B 107.9 . . ?
C27 C26 P3 112.2(3) . . ?
C27 C26 H26A 109.2 . . ?
C27 C26 H26B 109.2 . . ?
P4 C27 H27A 109.1 . . ?
P4 C27 H27B 109.1 . . ?
C26 C27 P4 112.6(3) . . ?
C26 C27 H27A 109.1 . . ?
C26 C27 H27B 109.1 . . ?
H27A C27 H27B 107.8 . . ?
P4 C28 H28A 109.5 . . ?
P4 C28 H28B 109.5 . . ?
P4 C28 H28C 109.5 . . ?
H28A C28 H28B 109.5 . . ?
H28A C28 H28C 109.5 . . ?
H28B C28 H28C 109.5 . . ?
P4 C29 H29A 109.5 . . ?
P4 C29 H29B 109.5 . . ?
P4 C29 H29C 109.5 . . ?
H29A C29 H29B 109.5 . . ?
H29A C29 H29C 109.5 . . ?
H29B C29 H29C 109.5 . . ?

loop_
_geom_bond_atom_site_label_1
_geom_bond_atom_site_label_2
_geom_bond_distance
_geom_bond_site_symmetry_2
_geom_bond_publ_flag
Ge1 H1 1.79(5) . ?
Ge1 Mn1 2.5279(12) . ?
Ge1 C6 2.006(4) . ?
Ge1 C12 2.022(4) . ?
Mn1 P1 2.2475(15) . ?
Mn1 P2 2.2318(16) . ?
Mn1 P3 2.2266(15) . ?
Mn1 P4 2.2348(16) . ?
Mn1 C1 1.805(5) . ?
P1 C18 1.837(5) . ?
P1 C19 1.824(5) . ?
P1 C20 1.862(5) . ?
P2 C21 1.864(5) . ?
P2 C22 1.833(5) . ?
P2 C23 1.826(5) . ?
P3 C24 1.823(4) . ?
P3 C25 1.839(5) . ?
P3 C26 1.845(5) . ?
P4 C27 1.866(5) . ?
P4 C28 1.830(5) . ?
P4 C29 1.839(5) . ?
N1 C1 1.189(6) . ?
N1 C2 1.447(6) . ?
C2 H2A 0.9900 . ?
C2 H2B 0.9900 . ?
C2 C3 1.525(7) . ?
C3 H3A 0.9900 . ?
C3 H3B 0.9900 . ?
C3 C4 1.506(7) . ?
C4 H4A 0.9900 . ?
C4 H4B 0.9900 . ?
C4 C5 1.527(7) . ?
C5 H5A 0.9800 . ?
C5 H5B 0.9800 . ?
C5 H5C 0.9800 . ?
C6 C7 1.394(6) . ?
C6 C11 1.388(7) . ?
C7 H7 0.9500 . ?
C7 C8 1.398(7) . ?
C8 H8 0.9500 . ?
C8 C9 1.381(8) . ?
C9 H9 0.9500 . ?
C9 C10 1.394(8) . ?
C10 H10 0.9500 . ?
C10 C11 1.395(7) . ?
C11 H11 0.9500 . ?
C12 C13 1.382(6) . ?
C12 C17 1.408(7) . ?
C13 H13 0.9500 . ?
C13 C14 1.394(6) . ?
C14 H14 0.9500 . ?
C14 C15 1.374(7) . ?
C15 H15 0.9500 . ?
C15 C16 1.373(7) . ?
C16 H16 0.9500 . ?
C16 C17 1.400(7) . ?
C17 H17 0.9500 . ?
C18 H18A 0.9800 . ?
C18 H18B 0.9800 . ?
C18 H18C 0.9800 . ?
C19 H19A 0.9800 . ?
C19 H19B 0.9800 . ?
C19 H19C 0.9800 . ?
C20 H20A 0.9900 . ?
C20 H20B 0.9900 . ?
C20 C21 1.518(7) . ?
C21 H21A 0.9900 . ?
C21 H21B 0.9900 . ?
C22 H22A 0.9800 . ?
C22 H22B 0.9800 . ?
C22 H22C 0.9800 . ?
C23 H23A 0.9800 . ?
C23 H23B 0.9800 . ?
C23 H23C 0.9800 . ?
C24 H24A 0.9800 . ?
C24 H24B 0.9800 . ?
C24 H24C 0.9800 . ?
C25 H25A 0.9800 . ?
C25 H25B 0.9800 . ?
C25 H25C 0.9800 . ?
C26 H26A 0.9900 . ?
C26 H26B 0.9900 . ?
C26 C27 1.517(7) . ?
C27 H27A 0.9900 . ?
C27 H27B 0.9900 . ?
C28 H28A 0.9800 . ?
C28 H28B 0.9800 . ?
C28 H28C 0.9800 . ?
C29 H29A 0.9800 . ?
C29 H29B 0.9800 . ?
C29 H29C 0.9800 . ?

loop_
_geom_torsion_atom_site_label_1
_geom_torsion_atom_site_label_2
_geom_torsion_atom_site_label_3
_geom_torsion_atom_site_label_4
_geom_torsion
_geom_torsion_site_symmetry_1
_geom_torsion_site_symmetry_2
_geom_torsion_site_symmetry_3
_geom_torsion_site_symmetry_4
_geom_torsion_publ_flag
Ge1 C6 C7 C8 175.7(3) . . . . ?
Ge1 C6 C11 C10 -176.3(3) . . . . ?
Ge1 C12 C13 C14 -177.3(3) . . . . ?
Ge1 C12 C17 C16 177.6(4) . . . . ?
Mn1 P1 C20 C21 43.4(4) . . . . ?
Mn1 P2 C21 C20 29.8(4) . . . . ?
Mn1 P3 C26 C27 -31.9(4) . . . . ?
Mn1 P4 C27 C26 4.9(5) . . . . ?
P1 C20 C21 P2 -45.8(4) . . . . ?
P3 C26 C27 P4 16.5(5) . . . . ?
N1 C2 C3 C4 65.0(6) . . . . ?
C1 N1 C2 C3 -174.2(7) . . . . ?
C2 C3 C4 C5 62.6(6) . . . . ?
C6 C7 C8 C9 1.6(7) . . . . ?
C7 C6 C11 C10 1.5(7) . . . . ?
C7 C8 C9 C10 -0.3(7) . . . . ?
C8 C9 C10 C11 -0.3(7) . . . . ?
C9 C10 C11 C6 -0.3(7) . . . . ?
C11 C6 C7 C8 -2.1(6) . . . . ?
C12 C13 C14 C15 -0.3(7) . . . . ?
C13 C12 C17 C16 0.1(7) . . . . ?
C13 C14 C15 C16 0.4(7) . . . . ?
C14 C15 C16 C17 -0.2(7) . . . . ?
C15 C16 C17 C12 0.0(8) . . . . ?
C17 C12 C13 C14 0.1(7) . . . . ?
C18 P1 C20 C21 167.1(4) . . . . ?
C19 P1 C20 C21 -93.7(4) . . . . ?
C22 P2 C21 C20 -94.3(4) . . . . ?
C23 P2 C21 C20 164.7(4) . . . . ?
C24 P3 C26 C27 -167.0(4) . . . . ?
C25 P3 C26 C27 91.8(4) . . . . ?
C28 P4 C27 C26 139.5(4) . . . . ?
C29 P4 C27 C26 -119.2(4) . . . . ?
